data_4322458
loop_
_publ_author_name
'Hans-Hermann Giese'
'Tassilo Habereder'
'Heinrich N\"oth'
'Werner Ponikwar'
'Steffen Thomas'
'Marcus Warchhold'

_publ_contact_author
;
      Heinrich N\"oth
      Institut f\"ur anorganische Chemie
      Universit\"at M\"unchen
      Meiserstr. 1
      80333 M\"unchen
      Bundesrepublik Deutschland
;
_publ_contact_author_email H.Noeth@lrz.uni-muenchen.de
_publ_contact_author_fax '089 5902 451'
_publ_contact_author_phone '089 5902 396'
_publ_section_title
;
 Metal Tetrahydridoborates and Tetrahydridoborato Metalates. 23.1 Amine
 Solvates of Lithium and Sodium Tetrahydridoborate
;
_journal_name_full 'Inorganic Chemistry'
_journal_page_first 4188
_journal_page_last 4196
_journal_paper_doi 10.1021/ic990205c
_journal_volume 38
_journal_year 1999
_chemical_formula_sum 'C9 H27 B Li N3'
_chemical_formula_weight 195.09
_chemical_name_systematic
; 
LiBH4*PMDTA
;
_space_group_IT_number 19
_symmetry_cell_setting orthorhombic
_symmetry_space_group_name_Hall 'P 2ac 2ab'
_symmetry_space_group_name_H-M 'P 21 21 21'
_atom_sites_solution_hydrogens 'geometrically and free'
_atom_sites_solution_primary direct
_atom_sites_solution_secondary difmap
_audit_creation_method 'SHELXL-CIF-file updated by CIF4'
_cell_angle_alpha 90.00
_cell_angle_beta 90.00
_cell_angle_gamma 90.00
_cell_formula_units_Z 8
_cell_length_a 14.683(12)
_cell_length_b 11.830(7)
_cell_length_c 16.960(8)
_cell_measurement_reflns_used 15
_cell_measurement_temperature 223
_cell_volume 2946(3)
_computing_cell_refinement 'P3 (Siemens VAX)'
_computing_data_collection 'P3 (Siemens VAX)'
_diffrn_ambient_temperature 223
_diffrn_measurement_device R3m/V
_diffrn_measurement_method \w
_diffrn_radiation_monochromator graphite
_diffrn_radiation_source 'fine-focus sealed tube'
_diffrn_radiation_type MoK\a
_diffrn_radiation_wavelength 0.71073
_diffrn_reflns_av_R_equivalents 0.0788
_diffrn_reflns_av_sigmaI/netI 0.0795
_diffrn_reflns_limit_h_max 16
_diffrn_reflns_limit_h_min 0
_diffrn_reflns_limit_k_max 0
_diffrn_reflns_limit_k_min -13
_diffrn_reflns_limit_l_max 19
_diffrn_reflns_limit_l_min -19
_diffrn_reflns_number 4823
_diffrn_reflns_theta_max 23.57
_diffrn_reflns_theta_min 1.83
_diffrn_standards_interval_count 100
_diffrn_standards_number 2
_exptl_absorpt_coefficient_mu 0.051
_exptl_crystal_colour colourless
_exptl_crystal_density_diffrn 0.880
_exptl_crystal_description needle
_exptl_crystal_F_000 880
_exptl_crystal_size_max 0.7
_exptl_crystal_size_mid 0.5
_exptl_crystal_size_min 0.4
_refine_diff_density_max 0.211
_refine_diff_density_min -0.170
_refine_diff_density_rms 0.035
_refine_ls_abs_structure_details 'Flack H D (1983), Acta Cryst. A39, 876-881'
_refine_ls_abs_structure_Flack -8.08(934)
_refine_ls_extinction_method none
_refine_ls_goodness_of_fit_all 1.023
_refine_ls_goodness_of_fit_obs 1.107
_refine_ls_hydrogen_treatment 'riding model, fixed isotropic U'
_refine_ls_matrix_type full
_refine_ls_number_parameters 287
_refine_ls_number_reflns 4397
_refine_ls_number_restraints 6
_refine_ls_restrained_S_all 1.046
_refine_ls_restrained_S_obs 1.106
_refine_ls_R_factor_all 0.1896
_refine_ls_R_factor_obs 0.0855
_refine_ls_shift/esd_max 0.001
_refine_ls_shift/esd_mean 0.000
_refine_ls_structure_factor_coef Fsqd
_refine_ls_weighting_details 'w=1/[\s^2^(Fo^2^)+(0.0990P)^2^+2.6920P] where P=(Fo^2^+2Fc^2^)/3'
_refine_ls_weighting_scheme calc
_refine_ls_wR_factor_all 0.2948
_refine_ls_wR_factor_obs 0.2030
_reflns_number_observed 1961
_reflns_number_total 4401
_reflns_observed_criterion >2sigma(I)
_cod_data_source_file ic990205c_4.cif
_cod_data_source_block stex3
_cod_depositor_comments
;
The following automatic conversions were performed:

'_refine_ls_weighting_scheme' value 'calc
w=1/[\s^2^(Fo^2^)+(0.0990P)^2^+2.6920P] where P=(Fo^2^+2Fc^2^)/3' was
changed to 'calc'. New tag '_refine_ls_weighting_details' was
created. The value of the new tag was set to
'w=1/[\s^2^(Fo^2^)+(0.0990P)^2^+2.6920P] where P=(Fo^2^+2Fc^2^)/3'.

Automatic conversion script
Id: cif_fix_values 3143 2015-03-26 13:38:13Z robertas 

The following automatic conversions were performed:

'_atom_sites_solution_primary' value 'direct methods' was changed to
'direct'.

Automatic conversion script
Id: cif_fix_values 6452 2018-10-05 10:23:21Z andrius 
;
_cod_original_cell_volume 2945.9(33)
_cod_database_code 4322458

loop_
_symmetry_equiv_pos_as_xyz
'x, y, z'
'-x+1/2, -y, z+1/2'
'-x, y+1/2, -z+1/2'
'x+1/2, -y+1/2, -z'

loop_
_atom_site_aniso_label
_atom_site_aniso_U_11
_atom_site_aniso_U_22
_atom_site_aniso_U_33
_atom_site_aniso_U_23
_atom_site_aniso_U_13
_atom_site_aniso_U_12
Li1 0.058(9) 0.067(10) 0.046(7) 0.004(7) -0.003(6) 0.004(8)
Li2 0.057(9) 0.059(9) 0.055(8) -0.011(7) 0.008(7) -0.003(7)
B1 0.080(8) 0.071(8) 0.072(7) -0.008(6) -0.031(6) -0.006(7)
B2 0.063(7) 0.062(7) 0.092(8) -0.005(7) 0.021(6) -0.009(6)
N1 0.102(6) 0.074(6) 0.062(5) -0.009(5) 0.022(5) -0.016(5)
N2 0.059(4) 0.071(6) 0.069(5) 0.005(4) 0.007(4) 0.003(5)
N3 0.082(5) 0.070(5) 0.051(4) -0.006(4) -0.016(4) -0.004(5)
N4 0.065(4) 0.095(6) 0.040(4) 0.001(4) 0.005(4) -0.009(5)
N5 0.063(4) 0.071(6) 0.066(5) 0.011(5) 0.013(4) 0.015(5)
N6 0.085(5) 0.058(5) 0.063(5) 0.003(4) -0.019(4) -0.002(5)
C1 0.172(13) 0.171(13) 0.065(7) 0.018(8) -0.018(7) -0.070(11)
C2 0.087(8) 0.292(19) 0.087(10) 0.018(11) 0.031(7) -0.022(11)
C3 0.364(20) 0.089(9) 0.079(7) 0.037(6) 0.107(10) 0.044(11)
C4 0.092(7) 0.091(8) 0.101(8) 0.024(8) 0.030(7) 0.017(8)
C5 0.053(6) 0.167(13) 0.129(9) 0.013(9) 0.018(6) 0.025(8)
C6 0.153(10) 0.076(8) 0.115(8) -0.049(7) -0.036(8) 0.031(8)
C7 0.236(15) 0.070(7) 0.096(7) -0.052(6) -0.077(9) 0.048(8)
C8 0.119(9) 0.103(9) 0.110(9) 0.017(8) -0.042(8) -0.021(9)
C9 0.127(9) 0.097(8) 0.059(6) 0.004(6) 0.000(6) 0.008(7)
C10 0.106(9) 0.153(11) 0.085(9) 0.014(8) 0.007(7) 0.001(8)
C11 0.203(14) 0.138(11) 0.048(6) -0.026(7) 0.027(7) -0.031(11)
C12 0.079(5) 0.127(10) 0.074(6) 0.025(6) -0.020(5) -0.002(6)
C13 0.120(8) 0.072(7) 0.092(7) 0.030(7) 0.027(7) 0.017(8)
C14 0.076(7) 0.113(9) 0.113(8) 0.033(8) 0.010(6) 0.012(7)
C15 0.083(7) 0.080(7) 0.107(8) -0.002(7) 0.038(6) 0.002(6)
C16 0.117(8) 0.090(8) 0.063(5) 0.004(5) 0.004(5) -0.034(7)
C17 0.088(8) 0.137(11) 0.106(9) -0.006(8) -0.029(7) -0.019(9)
C18 0.154(10) 0.105(9) 0.057(6) 0.017(6) 0.006(7) -0.033(8)

loop_
_atom_site_label
_atom_site_type_symbol
_atom_site_fract_x
_atom_site_fract_y
_atom_site_fract_z
_atom_site_U_iso_or_equiv
_atom_site_thermal_displace_type
_atom_site_occupancy
_atom_site_calc_flag
_atom_site_refinement_flags
_atom_site_disorder_group
Li1 Li 0.3720(9) -0.0683(13) 1.1328(8) 0.057(4) Uani 1 d D .
Li2 Li 0.6298(9) 0.0698(13) 0.8671(8) 0.057(4) Uani 1 d D .
B1 B 0.4090(8) 0.1194(11) 1.1355(7) 0.074(3) Uani 1 d D .
H+1 H+ 0.3386(29) 0.0989(38) 1.1288(32) 0.060 Uiso 1 d D .
H+2 H+ 0.4586(29) 0.0613(37) 1.1563(29) 0.060 Uiso 1 d D .
H+3 H+ 0.4184(34) 0.2001(40) 1.1806(27) 0.060 Uiso 1 d D .
H+4 H+ 0.4182(34) 0.1716(41) 1.0747(25) 0.060 Uiso 1 d D .
B2 B 0.5913(7) -0.1227(11) 0.8673(7) 0.072(3) Uani 1 d D .
H+5 H+ 0.5337(28) -0.0392(36) 0.8794(28) 0.060 Uiso 1 d D .
H+6 H+ 0.6719(29) -0.0839(35) 0.8513(31) 0.060 Uiso 1 d D .
H+7 H+ 0.5667(35) -0.1957(39) 0.8770(31) 0.060 Uiso 1 d D .
H+8 H+ 0.6040(40) -0.1406(49) 0.8148(25) 0.060 Uiso 1 d D .
N1 N 0.3368(6) -0.1253(8) 1.2476(4) 0.079(2) Uani 1 d . .
N2 N 0.4352(4) -0.2297(7) 1.1193(4) 0.066(2) Uani 1 d . .
N3 N 0.2981(5) -0.1170(7) 1.0295(4) 0.068(2) Uani 1 d . .
N4 N 0.6650(5) 0.1287(8) 0.7535(4) 0.067(2) Uani 1 d . .
N5 N 0.5654(4) 0.2310(7) 0.8809(4) 0.067(2) Uani 1 d . .
N6 N 0.7003(5) 0.1134(6) 0.9716(4) 0.069(2) Uani 1 d . .
C1 C 0.3712(9) -0.0538(11) 1.3061(6) 0.136(5) Uani 1 d . .
H1A H 0.3611(46) -0.0872(32) 1.3569(7) 0.163 Uiso 1 calc R .
H1B H 0.3408(35) 0.0179(25) 1.3035(28) 0.163 Uiso 1 calc R .
H1C H 0.4354(13) -0.0431(49) 1.2980(26) 0.163 Uiso 1 calc R .
C2 C 0.2397(6) -0.1388(15) 1.2540(7) 0.155(6) Uani 1 d . .
H2A H 0.2251(7) -0.1717(70) 1.3041(23) 0.186 Uiso 1 calc R .
H2B H 0.2184(10) -0.1873(61) 1.2125(33) 0.186 Uiso 1 calc R .
H2C H 0.2107(7) -0.0663(17) 1.2496(50) 0.186 Uiso 1 calc R .
C3 C 0.3755(11) -0.2394(10) 1.2515(6) 0.177(7) Uani 1 d . .
H3A H 0.4302(11) -0.2347(10) 1.2834(6) 0.213 Uiso 1 calc R .
H3B H 0.3325(11) -0.2859(10) 1.2804(6) 0.213 Uiso 1 calc R .
C4 C 0.3973(8) -0.2955(9) 1.1859(6) 0.094(3) Uani 1 d . .
H4A H 0.3430(8) -0.3339(9) 1.1673(6) 0.113 Uiso 1 calc R .
H4B H 0.4412(8) -0.3534(9) 1.1998(6) 0.113 Uiso 1 calc R .
C5 C 0.5336(6) -0.2313(11) 1.1220(6) 0.117(4) Uani 1 d . .
H5A H 0.5547(6) -0.3080(12) 1.1191(36) 0.140 Uiso 1 calc R .
H5B H 0.5539(6) -0.1979(49) 1.1705(20) 0.140 Uiso 1 calc R .
H5C H 0.5574(6) -0.1891(48) 1.0783(24) 0.140 Uiso 1 calc R .
C6 C 0.4022(8) -0.2712(9) 1.0421(6) 0.115(4) Uani 1 d . .
H6A H 0.4460(8) -0.2492(9) 1.0022(6) 0.138 Uiso 1 calc R .
H6B H 0.4012(8) -0.3532(9) 1.0438(6) 0.138 Uiso 1 calc R .
C7 C 0.3188(10) -0.2349(8) 1.0189(6) 0.134(5) Uani 1 d . .
H7A H 0.2734(10) -0.2785(8) 1.0473(6) 0.161 Uiso 1 calc R .
H7B H 0.3119(10) -0.2526(8) 0.9634(6) 0.161 Uiso 1 calc R .
C8 C 0.2011(8) -0.0965(9) 1.0326(6) 0.111(4) Uani 1 d . .
H8A H 0.1750(10) -0.1092(46) 0.9814(11) 0.133 Uiso 1 calc R .
H8B H 0.1901(8) -0.0197(17) 1.0484(32) 0.133 Uiso 1 calc R .
H8C H 0.1736(9) -0.1469(34) 1.0700(26) 0.133 Uiso 1 calc R .
C9 C 0.3344(7) -0.0485(8) 0.9656(5) 0.094(3) Uani 1 d . .
H9A H 0.3125(29) -0.0769(28) 0.9161(5) 0.113 Uiso 1 calc R .
H9B H 0.3998(7) -0.0517(35) 0.9664(19) 0.113 Uiso 1 calc R .
H9C H 0.3150(29) 0.0285(12) 0.9721(17) 0.113 Uiso 1 calc R .
C10 C 0.7573(6) 0.1422(12) 0.7427(7) 0.115(4) Uani 1 d . .
H10A H 0.7686(7) 0.1703(54) 0.6905(16) 0.138 Uiso 1 calc R .
H10B H 0.7873(8) 0.0707(16) 0.7492(38) 0.138 Uiso 1 calc R .
H10C H 0.7805(10) 0.1950(44) 0.7807(27) 0.138 Uiso 1 calc R .
C11 C 0.6340(9) 0.0483(10) 0.6921(5) 0.129(5) Uani 1 d . .
H11A H 0.6546(43) 0.0736(35) 0.6414(7) 0.155 Uiso 1 calc R .
H11B H 0.5687(9) 0.0447(44) 0.6923(28) 0.155 Uiso 1 calc R .
H11C H 0.6585(39) -0.0253(18) 0.7028(23) 0.155 Uiso 1 calc R .
C12 C 0.6088(6) 0.2302(10) 0.7444(5) 0.093(3) Uani 1 d . .
H12A H 0.5478(6) 0.2084(10) 0.7283(5) 0.112 Uiso 1 calc R .
H12B H 0.6343(6) 0.2776(10) 0.7033(5) 0.112 Uiso 1 calc R .
C13 C 0.6038(8) 0.2947(9) 0.8183(6) 0.095(3) Uani 1 d . .
H13A H 0.6646(8) 0.3187(9) 0.8331(6) 0.114 Uiso 1 calc R .
H13B H 0.5674(8) 0.3620(9) 0.8099(6) 0.114 Uiso 1 calc R .
C14 C 0.4652(6) 0.2315(9) 0.8781(6) 0.101(4) Uani 1 d . .
H14A H 0.4432(6) 0.3066(15) 0.8881(34) 0.121 Uiso 1 calc R .
H14B H 0.4417(6) 0.1809(41) 0.9174(26) 0.121 Uiso 1 calc R .
H14C H 0.4452(6) 0.2073(48) 0.8268(14) 0.121 Uiso 1 calc R .
C15 C 0.5928(6) 0.2698(9) 0.9599(6) 0.090(3) Uani 1 d . .
H15A H 0.5515(6) 0.2382(9) 0.9987(6) 0.108 Uiso 1 calc R .
H15B H 0.5874(6) 0.3515(9) 0.9622(6) 0.108 Uiso 1 calc R .
C16 C 0.6892(7) 0.2368(8) 0.9810(5) 0.090(3) Uani 1 d . .
H16A H 0.7318(7) 0.2761(8) 0.9470(5) 0.108 Uiso 1 calc R .
H16B H 0.7020(7) 0.2582(8) 1.0351(5) 0.108 Uiso 1 calc R .
C17 C 0.7968(7) 0.0944(10) 0.9681(6) 0.110(4) Uani 1 d . .
H17A H 0.8255(8) 0.1291(42) 1.0129(19) 0.132 Uiso 1 calc R .
H17B H 0.8208(9) 0.1268(41) 0.9206(18) 0.132 Uiso 1 calc R .
H17C H 0.8087(7) 0.0146(10) 0.9686(32) 0.132 Uiso 1 calc R .
C18 C 0.6589(7) 0.0500(9) 1.0361(5) 0.105(4) Uani 1 d . .
H18A H 0.6890(27) 0.0685(39) 1.0847(7) 0.126 Uiso 1 calc R .
H18B H 0.6649(34) -0.0296(9) 1.0261(17) 0.126 Uiso 1 calc R .
H18C H 0.5955(12) 0.0692(35) 1.0400(22) 0.126 Uiso 1 calc R .

loop_
_atom_type_symbol
_atom_type_description
_atom_type_scat_dispersion_real
_atom_type_scat_dispersion_imag
_atom_type_scat_source
C C 0.0033 0.0016 'International Tables Vol C Tables 4.2.6.8 and 6.1.1.4'
H H 0.0000 0.0000 'International Tables Vol C Tables 4.2.6.8 and 6.1.1.4'
Li Li -0.0003 0.0001 'International Tables Vol C Tables 4.2.6.8 and 6.1.1.4'
B B 0.0013 0.0007 'International Tables Vol C Tables 4.2.6.8 and 6.1.1.4'
N N 0.0061 0.0033 'International Tables Vol C Tables 4.2.6.8 and 6.1.1.4'
H H+ 0.0000 0.0000 'International Tables Vol C Tables 4.2.6.8 and 6.1.1.4'

loop_
_geom_angle_atom_site_label_1
_geom_angle_atom_site_label_2
_geom_angle_atom_site_label_3
_geom_angle
_geom_angle_site_symmetry_1
_geom_angle_site_symmetry_3
_geom_angle_publ_flag
H+2 Li1 H+1 54.9(23) . . ?
H+2 Li1 N1 102.3(15) . . ?
H+1 Li1 N1 106.3(16) . . ?
H+2 Li1 N2 115.1(14) . . ?
H+1 Li1 N2 165.6(15) . . ?
N1 Li1 N2 85.5(6) . . ?
H+2 Li1 N3 132.9(15) . . ?
H+1 Li1 N3 96.4(16) . . ?
N1 Li1 N3 122.8(7) . . ?
N2 Li1 N3 83.8(6) . . ?
H+2 Li1 B1 27.7(12) . . ?
H+1 Li1 B1 27.8(12) . . ?
N1 Li1 B1 110.3(7) . . ?
N2 Li1 B1 140.1(8) . . ?
N3 Li1 B1 113.5(7) . . ?
H+5 Li2 H+6 67.7(23) . . ?
H+5 Li2 N4 120.0(16) . . ?
H+6 Li2 N4 96.1(16) . . ?
H+5 Li2 N6 115.6(16) . . ?
H+6 Li2 N6 100.9(17) . . ?
N4 Li2 N6 124.3(7) . . ?
H+5 Li2 N5 105.1(14) . . ?
H+6 Li2 N5 172.3(16) . . ?
N4 Li2 N5 85.1(6) . . ?
N6 Li2 N5 84.7(6) . . ?
H+5 Li2 B2 34.1(12) . . ?
H+6 Li2 B2 33.6(12) . . ?
N4 Li2 B2 112.4(7) . . ?
N6 Li2 B2 110.7(8) . . ?
N5 Li2 B2 139.2(7) . . ?
H+2 B1 H+1 123.5(47) . . ?
H+2 B1 H+4 122.5(40) . . ?
H+1 B1 H+4 97.6(38) . . ?
H+2 B1 H+3 102.7(35) . . ?
H+1 B1 H+3 110.6(39) . . ?
H+4 B1 H+3 97.0(34) . . ?
H+2 B1 Li1 62.7(25) . . ?
H+1 B1 Li1 63.0(25) . . ?
H+4 B1 Li1 120.3(25) . . ?
H+3 B1 Li1 142.4(26) . . ?
B1 H+1 Li1 89.1(27) . . ?
B1 H+2 Li1 89.7(27) . . ?
H+8 B2 H+7 92.0(49) . . ?
H+8 B2 H+6 72.5(41) . . ?
H+7 B2 H+6 134.7(41) . . ?
H+8 B2 H+5 116.6(45) . . ?
H+7 B2 H+5 114.3(39) . . ?
H+6 B2 H+5 110.7(35) . . ?
H+8 B2 Li2 99.8(39) . . ?
H+7 B2 Li2 166.9(36) . . ?
H+6 B2 Li2 55.7(19) . . ?
H+5 B2 Li2 55.0(18) . . ?
B2 H+5 Li2 90.9(22) . . ?
B2 H+6 Li2 90.7(22) . . ?
C1 N1 C2 111.8(10) . . ?
C1 N1 C3 112.6(10) . . ?
C2 N1 C3 106.1(11) . . ?
C1 N1 Li1 111.8(7) . . ?
C2 N1 Li1 110.2(8) . . ?
C3 N1 Li1 103.9(7) . . ?
C5 N2 C6 110.6(8) . . ?
C5 N2 C4 110.1(8) . . ?
C6 N2 C4 112.2(8) . . ?
C5 N2 Li1 116.2(8) . . ?
C6 N2 Li1 104.5(7) . . ?
C4 N2 Li1 103.0(6) . . ?
C7 N3 C8 112.0(10) . . ?
C7 N3 C9 111.7(8) . . ?
C8 N3 C9 107.1(8) . . ?
C7 N3 Li1 104.8(7) . . ?
C8 N3 Li1 115.2(7) . . ?
C9 N3 Li1 105.9(6) . . ?
C10 N4 C12 116.5(9) . . ?
C10 N4 C11 106.4(9) . . ?
C12 N4 C11 106.1(8) . . ?
C10 N4 Li2 113.7(8) . . ?
C12 N4 Li2 103.2(7) . . ?
C11 N4 Li2 110.7(7) . . ?
C13 N5 C15 114.0(8) . . ?
C13 N5 C14 111.7(8) . . ?
C15 N5 C14 107.6(7) . . ?
C13 N5 Li2 102.4(7) . . ?
C15 N5 Li2 104.9(7) . . ?
C14 N5 Li2 116.2(7) . . ?
C17 N6 C18 111.2(8) . . ?
C17 N6 C16 105.6(9) . . ?
C18 N6 C16 112.4(7) . . ?
C17 N6 Li2 114.2(7) . . ?
C18 N6 Li2 107.4(7) . . ?
C16 N6 Li2 106.1(7) . . ?
C4 C3 N1 120.8(9) . . ?
C3 C4 N2 117.7(10) . . ?
C7 C6 N2 116.6(9) . . ?
C6 C7 N3 117.5(10) . . ?
N4 C12 C13 111.3(7) . . ?
N5 C13 C12 112.5(9) . . ?
N5 C15 C16 113.0(8) . . ?
N6 C16 C15 109.5(8) . . ?

loop_
_geom_bond_atom_site_label_1
_geom_bond_atom_site_label_2
_geom_bond_distance
_geom_bond_site_symmetry_2
_geom_bond_publ_flag
Li1 H+2 2.03(5) . ?
Li1 H+1 2.04(5) . ?
Li1 N1 2.124(15) . ?
Li1 N2 2.14(2) . ?
Li1 N3 2.140(15) . ?
Li1 B1 2.29(2) . ?
Li2 H+5 1.92(4) . ?
Li2 H+6 1.94(4) . ?
Li2 N4 2.11(2) . ?
Li2 N6 2.116(15) . ?
Li2 N5 2.14(2) . ?
Li2 B2 2.35(2) . ?
B1 H+2 1.06(4) . ?
B1 H+1 1.07(4) . ?
B1 H+4 1.21(4) . ?
B1 H+3 1.23(4) . ?
B2 H+8 0.93(4) . ?
B2 H+7 0.95(4) . ?
B2 H+6 1.30(4) . ?
B2 H+5 1.32(4) . ?
N1 C1 1.398(12) . ?
N1 C2 1.439(10) . ?
N1 C3 1.466(14) . ?
N2 C5 1.445(9) . ?
N2 C6 1.479(10) . ?
N2 C4 1.480(10) . ?
N3 C7 1.439(12) . ?
N3 C8 1.446(13) . ?
N3 C9 1.455(10) . ?
N4 C10 1.377(9) . ?
N4 C12 1.465(12) . ?
N4 C11 1.483(11) . ?
N5 C13 1.419(10) . ?
N5 C15 1.472(11) . ?
N5 C14 1.472(9) . ?
N6 C17 1.436(12) . ?
N6 C18 1.460(10) . ?
N6 C16 1.477(11) . ?
C3 C4 1.336(13) . ?
C6 C7 1.356(14) . ?
C12 C13 1.470(12) . ?
C15 C16 1.511(12) . ?
